data_7047632
loop_
_publ_author_name
'\<Skoch, Karel'
'C\'isa\<rov\'a, Ivana'
'Uhl\'ik, Filip'
'\<St\<epni\<cka, Petr'

_publ_section_title
;
 Comparing the reactivity of isomeric phosphinoferrocene nitrile and
 isocyanide in Pd(ii) complexes: synthesis of simple coordination
 compounds vs. preparation of P-chelated insertion products and
 Fischer-type carbenes.
;
_journal_issue 45
_journal_name_full 'Dalton transactions (Cambridge, England : 2003)'
_journal_page_first 16082
_journal_page_last 16101
_journal_paper_doi 10.1039/c8dt03564d
_journal_volume 47
_journal_year 2018
_chemical_formula_moiety
;
C40 H35 Fe N O2 P2 Pd, H2 O, 1.5(C4 H8 O2)
;
_chemical_formula_sum 'C46 H49 Fe N O6 P2 Pd'
_chemical_formula_weight 936.05
_space_group_crystal_system triclinic
_space_group_IT_number 2
_space_group_name_Hall '-P 1'
_space_group_name_H-M_alt 'P -1'
_symmetry_space_group_name_Hall '-P 1'
_symmetry_space_group_name_H-M 'P -1'
_atom_sites_solution_hydrogens mixed
_atom_sites_solution_primary direct
_atom_sites_solution_secondary difmap
_audit_creation_method SHELXL-2014/7
_audit_update_record
;
2018-07-23 deposited with the CCDC.
2018-09-21 downloaded from the CCDC.
;
_cell_angle_alpha 84.011(2)
_cell_angle_beta 82.1170(10)
_cell_angle_gamma 77.9530(10)
_cell_formula_units_Z 2
_cell_length_a 9.7665(3)
_cell_length_b 11.6683(4)
_cell_length_c 17.5540(7)
_cell_measurement_reflns_used 9940
_cell_measurement_temperature 150(2)
_cell_measurement_theta_max 27.51
_cell_measurement_theta_min 2.57
_cell_volume 1931.96(12)
_computing_cell_refinement 'SAINT V8.38A (Bruker AXS Inc., 2017)'
_computing_data_collection 'Bruker Instrument Service vV6.2.6'
_computing_data_reduction 'SAINT V8.38A (Bruker AXS Inc., 2017)'
_computing_molecular_graphics 'PLATON (Spek, 2016)'
_computing_publication_material 'PLATON (Spek, 2016)'
_computing_structure_refinement 'SHELXL-2016/6 (Sheldrick, 2016)'
_computing_structure_solution 'SHELXT 2014/5 (Sheldrick, 2014)'
_diffrn_ambient_temperature 150(2)
_diffrn_measured_fraction_theta_full 0.999
_diffrn_measured_fraction_theta_max 0.998
_diffrn_measurement_device_type 'Bruker D8 VENTURE Kappa Duo PHOTON 100 CMOS'
_diffrn_measurement_method '\f and \w scans'
_diffrn_radiation_monochromator 'Quazar Mo multilayer optic'
_diffrn_radiation_source 'I\mS micro-focus sealed tube'
_diffrn_radiation_type MoK\a
_diffrn_radiation_wavelength 0.71073
_diffrn_reflns_av_R_equivalents 0.0287
_diffrn_reflns_av_unetI/netI 0.0258
_diffrn_reflns_Laue_measured_fraction_full 0.999
_diffrn_reflns_Laue_measured_fraction_max 0.998
_diffrn_reflns_limit_h_max 12
_diffrn_reflns_limit_h_min -12
_diffrn_reflns_limit_k_max 15
_diffrn_reflns_limit_k_min -15
_diffrn_reflns_limit_l_max 22
_diffrn_reflns_limit_l_min -22
_diffrn_reflns_number 34617
_diffrn_reflns_point_group_measured_fraction_full 0.999
_diffrn_reflns_point_group_measured_fraction_max 0.998
_diffrn_reflns_theta_full 25.242
_diffrn_reflns_theta_max 27.519
_diffrn_reflns_theta_min 2.217
_exptl_absorpt_coefficient_mu 0.978
_exptl_absorpt_correction_T_max 0.95
_exptl_absorpt_correction_T_min 0.81
_exptl_absorpt_correction_type numerical
_exptl_absorpt_process_details 'SADABS-2016/2 - Bruker AXS'
_exptl_crystal_colour orange
_exptl_crystal_density_diffrn 1.609
_exptl_crystal_description prism
_exptl_crystal_F_000 964
_exptl_crystal_size_max 0.20
_exptl_crystal_size_mid 0.16
_exptl_crystal_size_min 0.06
_refine_diff_density_max 0.803
_refine_diff_density_min -0.754
_refine_diff_density_rms 0.063
_refine_ls_extinction_method none
_refine_ls_goodness_of_fit_ref 1.036
_refine_ls_hydrogen_treatment constr
_refine_ls_matrix_type full
_refine_ls_number_parameters 448
_refine_ls_number_reflns 8879
_refine_ls_number_restraints 0
_refine_ls_restrained_S_all 1.036
_refine_ls_R_factor_all 0.0320
_refine_ls_R_factor_gt 0.0257
_refine_ls_shift/su_max 0.001
_refine_ls_shift/su_mean 0.000
_refine_ls_structure_factor_coef Fsqd
_refine_ls_weighting_details 'w=1/[\s^2^(Fo^2^)+(0.0262P)^2^+1.2516P] where P=(Fo^2^+2Fc^2^)/3'
_refine_ls_weighting_scheme calc
_refine_ls_wR_factor_gt 0.0592
_refine_ls_wR_factor_ref 0.0616
_reflns_Friedel_coverage 0.000
_reflns_number_gt 7843
_reflns_number_total 8879
_reflns_threshold_expression 'I > 2\s(I)'
_cod_data_source_file c8dt03564d6.cif
_cod_data_source_block mo_ks838_sq
_cod_depositor_comments 'Adding full bibliography for 7047627--7047638.cif.'
_cod_database_code 7047632
_shelx_shelxl_version_number 2014/7
_shelx_space_group_comment
;
The symmetry employed for this shelxl refinement is uniquely defined
by the following loop, which should always be used as a source of
symmetry information in preference to the above space-group names.
They are only intended as comments.
;

loop_
_space_group_symop_operation_xyz
'x, y, z'
'-x, -y, -z'

loop_
_atom_site_label
_atom_site_type_symbol
_atom_site_fract_x
_atom_site_fract_y
_atom_site_fract_z
_atom_site_U_iso_or_equiv
_atom_site_adp_type
_atom_site_occupancy
_atom_site_site_symmetry_order
_atom_site_calc_flag
_atom_site_refinement_flags_posn
_atom_site_refinement_flags_adp
_atom_site_refinement_flags_occupancy
_atom_site_disorder_assembly
_atom_site_disorder_group
Pd Pd 0.28516(2) 0.73408(2) 0.70314(2) 0.01681(4) Uani 1 1 d . . . . .
Fe Fe 0.45680(3) 0.42548(2) 0.66491(2) 0.02107(6) Uani 1 1 d . . . . .
P1 P 0.14087(5) 0.60091(4) 0.69691(2) 0.01677(9) Uani 1 1 d . . . . .
P2 P 0.39122(5) 0.89291(4) 0.70149(3) 0.01817(9) Uani 1 1 d . . . . .
O1 O 0.35503(16) 0.89676(13) 0.48067(8) 0.0333(3) Uani 1 1 d . . . . .
O2 O 0.26966(14) 0.80020(12) 0.58596(7) 0.0253(3) Uani 1 1 d . . . . .
N1 N 0.42328(17) 0.56750(14) 0.81620(9) 0.0239(3) Uani 1 1 d . . . . .
C1 C 0.50615(19) 0.50370(16) 0.75665(11) 0.0240(4) Uani 1 1 d . . . . .
C2 C 0.57549(19) 0.54414(18) 0.68420(12) 0.0272(4) Uani 1 1 d . . . . .
H2 H 0.565215 0.623267 0.662847 0.033 Uiso 1 1 calc R U . . .
C3 C 0.6625(2) 0.4439(2) 0.65022(13) 0.0330(5) Uani 1 1 d . . . . .
H3 H 0.721409 0.445078 0.602470 0.040 Uiso 1 1 calc R U . . .
C4 C 0.6463(2) 0.34276(19) 0.69955(14) 0.0355(5) Uani 1 1 d . . . . .
H4 H 0.691923 0.264296 0.690538 0.043 Uiso 1 1 calc R U . . .
C5 C 0.5499(2) 0.37859(18) 0.76494(12) 0.0307(4) Uani 1 1 d . . . . .
H5 H 0.519721 0.328070 0.807030 0.037 Uiso 1 1 calc R U . . .
C6 C 0.24757(17) 0.47795(15) 0.65033(10) 0.0183(3) Uani 1 1 d . . . . .
C7 C 0.33515(19) 0.49445(17) 0.57897(10) 0.0238(4) Uani 1 1 d . . . . .
H7 H 0.338250 0.567000 0.549352 0.029 Uiso 1 1 calc R U . . .
C8 C 0.4163(2) 0.38279(19) 0.56069(11) 0.0287(4) Uani 1 1 d . . . . .
H8 H 0.482315 0.367532 0.516126 0.034 Uiso 1 1 calc R U . . .
C9 C 0.38200(19) 0.29774(17) 0.62026(12) 0.0274(4) Uani 1 1 d . . . . .
H9 H 0.421748 0.216061 0.622475 0.033 Uiso 1 1 calc R U . . .
C10 C 0.27808(18) 0.35551(16) 0.67607(11) 0.0214(4) Uani 1 1 d . . . . .
H10 H 0.236463 0.319566 0.722023 0.026 Uiso 1 1 calc R U . . .
C11 C 0.32987(19) 0.66124(16) 0.80621(10) 0.0215(4) Uani 1 1 d . . . . .
C12 C 0.04315(18) 0.53682(15) 0.78091(10) 0.0192(3) Uani 1 1 d . . . . .
C13 C 0.1129(2) 0.47822(17) 0.84255(11) 0.0250(4) Uani 1 1 d . . . . .
H13 H 0.212212 0.470017 0.840105 0.030 Uiso 1 1 calc R U . . .
C14 C 0.0382(2) 0.43209(18) 0.90711(11) 0.0303(4) Uani 1 1 d . . . . .
H14 H 0.086286 0.392758 0.948856 0.036 Uiso 1 1 calc R U . . .
C15 C -0.1062(2) 0.4431(2) 0.91099(12) 0.0349(5) Uani 1 1 d . . . . .
H15 H -0.157363 0.412375 0.955690 0.042 Uiso 1 1 calc R U . . .
C16 C -0.1762(2) 0.4988(2) 0.84992(12) 0.0356(5) Uani 1 1 d . . . . .
H16 H -0.275195 0.504759 0.852287 0.043 Uiso 1 1 calc R U . . .
C17 C -0.1023(2) 0.54610(18) 0.78503(11) 0.0264(4) Uani 1 1 d . . . . .
H17 H -0.151064 0.584860 0.743379 0.032 Uiso 1 1 calc R U . . .
C18 C 0.00968(18) 0.66636(16) 0.63250(10) 0.0206(4) Uani 1 1 d . . . . .
C19 C -0.0389(2) 0.59816(19) 0.58549(12) 0.0304(4) Uani 1 1 d . . . . .
H19 H -0.006517 0.515370 0.588132 0.037 Uiso 1 1 calc R U . . .
C20 C -0.1351(2) 0.6517(2) 0.53464(13) 0.0395(5) Uani 1 1 d . . . . .
H20 H -0.167956 0.605331 0.502392 0.047 Uiso 1 1 calc R U . . .
C21 C -0.1828(2) 0.7719(2) 0.53092(12) 0.0398(6) Uani 1 1 d . . . . .
H21 H -0.247552 0.807942 0.495645 0.048 Uiso 1 1 calc R U . . .
C22 C -0.1372(2) 0.8397(2) 0.57797(13) 0.0381(5) Uani 1 1 d . . . . .
H22 H -0.171623 0.922221 0.575787 0.046 Uiso 1 1 calc R U . . .
C23 C -0.0404(2) 0.78721(18) 0.62885(12) 0.0285(4) Uani 1 1 d . . . . .
H23 H -0.008452 0.834141 0.661128 0.034 Uiso 1 1 calc R U . . .
C31 C 0.2545(2) 0.71560(18) 0.87618(11) 0.0301(4) Uani 1 1 d . . . . .
H31 H 0.291251 0.689009 0.923687 0.036 Uiso 1 1 calc R U . . .
C32 C 0.1393(3) 0.79871(19) 0.87758(12) 0.0371(5) Uani 1 1 d . . . . .
H32 H 0.106183 0.828535 0.829573 0.045 Uiso 1 1 calc R U . . .
C33 C 0.0567(3) 0.8497(2) 0.94894(14) 0.0615(8) Uani 1 1 d . . . . .
H33A H -0.033450 0.823326 0.958969 0.092 Uiso 1 1 calc R U . . .
H33B H 0.039175 0.935703 0.941530 0.092 Uiso 1 1 calc R U . . .
H33C H 0.110478 0.823372 0.992913 0.092 Uiso 1 1 calc R U . . .
C41 C 0.4376(2) 0.92051(17) 0.59792(11) 0.0252(4) Uani 1 1 d . . . . .
H41A H 0.425364 1.006342 0.584745 0.030 Uiso 1 1 calc R U . . .
H41B H 0.538202 0.885207 0.584022 0.030 Uiso 1 1 calc R U . . .
C42 C 0.34736(19) 0.86968(16) 0.55076(10) 0.0214(4) Uani 1 1 d . . . . .
C43 C 0.25674(19) 1.01702(15) 0.73240(11) 0.0214(4) Uani 1 1 d . . . . .
C44 C 0.1482(2) 1.06475(18) 0.68757(14) 0.0327(5) Uani 1 1 d . . . . .
H44 H 0.149294 1.037545 0.638299 0.039 Uiso 1 1 calc R U . . .
C45 C 0.0382(2) 1.1525(2) 0.71531(17) 0.0439(6) Uani 1 1 d . . . . .
H45 H -0.035017 1.186161 0.684514 0.053 Uiso 1 1 calc R U . . .
C46 C 0.0354(3) 1.1906(2) 0.78737(16) 0.0467(7) Uani 1 1 d . . . . .
H46 H -0.040607 1.249599 0.806373 0.056 Uiso 1 1 calc R U . . .
C47 C 0.1417(3) 1.1439(2) 0.83169(14) 0.0483(7) Uani 1 1 d . . . . .
H47 H 0.139193 1.170904 0.881173 0.058 Uiso 1 1 calc R U . . .
C48 C 0.2526(3) 1.05755(18) 0.80477(12) 0.0359(5) Uani 1 1 d . . . . .
H48 H 0.326180 1.025811 0.835723 0.043 Uiso 1 1 calc R U . . .
C49 C 0.54567(19) 0.90475(17) 0.74457(11) 0.0258(4) Uani 1 1 d . . . . .
C50 C 0.6021(2) 0.82182(19) 0.79884(13) 0.0368(5) Uani 1 1 d . . . . .
H50 H 0.560142 0.755371 0.814698 0.044 Uiso 1 1 calc R U . . .
C51 C 0.7203(3) 0.8342(2) 0.83091(15) 0.0435(6) Uani 1 1 d . . . . .
H51 H 0.753816 0.779119 0.871265 0.052 Uiso 1 1 calc R U . A 1
C52A C 0.7880(6) 0.9226(6) 0.8058(4) 0.0339(10) Uani 0.723(3) 1 d . . P B 1
H52A H 0.865831 0.932790 0.829652 0.041 Uiso 0.723(3) 1 calc R U P B 1
C53A C 0.7416(3) 0.9987(3) 0.7444(2) 0.0372(7) Uani 0.723(3) 1 d . . P B 1
H53A H 0.792055 1.058551 0.723959 0.045 Uiso 0.723(3) 1 calc R U P B 1
C54A C 0.6232(3) 0.9892(3) 0.71220(19) 0.0318(7) Uani 0.723(3) 1 d . . P B 1
H54A H 0.595154 1.039486 0.668592 0.038 Uiso 0.723(3) 1 calc R U P B 1
C52B C 0.762(2) 0.943(2) 0.8200(13) 0.0339(10) Uani 0.277(3) 1 d . . P B 2
H52B H 0.844731 0.949608 0.840310 0.041 Uiso 0.277(3) 1 calc R U P B 2
C53B C 0.6923(9) 1.0364(8) 0.7833(6) 0.0372(7) Uani 0.277(3) 1 d . . P B 2
H53B H 0.721575 1.109719 0.779508 0.045 Uiso 0.277(3) 1 calc R U P B 2
C54B C 0.5738(9) 1.0249(7) 0.7500(5) 0.0318(7) Uani 0.277(3) 1 d . . P B 2
H54B H 0.511869 1.092618 0.731002 0.038 Uiso 0.277(3) 1 calc R U P B 2
O1W O 0.1394(6) 0.8305(9) 0.4234(3) 0.0640(18) Uani 0.646(13) 1 d . . P . .
O2W O 0.1528(13) 0.7733(12) 0.4369(6) 0.0640(18) Uani 0.354(13) 1 d . . P . .
H1O H 0.217401 0.835267 0.448180 0.077 Uiso 1 1 d R U . . .
H2O H 0.071001 0.847567 0.459781 0.077 Uiso 0.646(13) 1 d R U P . .
H3O H 0.111901 0.771767 0.483681 0.077 Uiso 0.354(13) 1 d R U P . .

loop_
_atom_site_aniso_label
_atom_site_aniso_U_11
_atom_site_aniso_U_22
_atom_site_aniso_U_33
_atom_site_aniso_U_23
_atom_site_aniso_U_13
_atom_site_aniso_U_12
Pd 0.02039(7) 0.01457(7) 0.01653(7) 0.00260(5) -0.00476(5) -0.00606(5)
Fe 0.01608(12) 0.01977(13) 0.02810(14) -0.00153(10) -0.00335(10) -0.00493(10)
P1 0.0181(2) 0.0159(2) 0.0172(2) 0.00131(16) -0.00415(16) -0.00532(17)
P2 0.0185(2) 0.0166(2) 0.0204(2) 0.00217(17) -0.00428(17) -0.00610(17)
O1 0.0427(8) 0.0389(8) 0.0195(7) 0.0045(6) -0.0012(6) -0.0156(7)
O2 0.0313(7) 0.0273(7) 0.0200(6) 0.0063(5) -0.0075(5) -0.0132(6)
N1 0.0297(8) 0.0210(8) 0.0233(8) 0.0046(6) -0.0106(6) -0.0084(7)
C1 0.0217(9) 0.0227(9) 0.0299(10) 0.0014(7) -0.0132(8) -0.0045(7)
C2 0.0180(8) 0.0286(10) 0.0378(11) -0.0025(8) -0.0078(8) -0.0081(8)
C3 0.0166(9) 0.0400(12) 0.0439(12) -0.0093(10) -0.0036(8) -0.0062(8)
C4 0.0240(10) 0.0308(11) 0.0519(13) -0.0074(10) -0.0149(9) 0.0033(8)
C5 0.0333(10) 0.0230(10) 0.0374(11) 0.0034(8) -0.0172(9) -0.0037(8)
C6 0.0160(8) 0.0200(9) 0.0203(8) -0.0003(7) -0.0029(7) -0.0068(7)
C7 0.0225(9) 0.0288(10) 0.0217(9) 0.0012(7) -0.0021(7) -0.0109(8)
C8 0.0225(9) 0.0376(11) 0.0278(10) -0.0109(8) 0.0028(8) -0.0095(8)
C9 0.0215(9) 0.0223(10) 0.0404(11) -0.0098(8) -0.0039(8) -0.0051(7)
C10 0.0193(8) 0.0180(9) 0.0279(9) -0.0001(7) -0.0021(7) -0.0075(7)
C11 0.0280(9) 0.0199(9) 0.0190(8) 0.0031(7) -0.0056(7) -0.0108(7)
C12 0.0221(8) 0.0171(8) 0.0190(8) -0.0024(7) -0.0007(7) -0.0058(7)
C13 0.0263(9) 0.0240(10) 0.0261(9) 0.0015(7) -0.0054(8) -0.0086(8)
C14 0.0405(11) 0.0301(11) 0.0217(9) 0.0040(8) -0.0049(8) -0.0117(9)
C15 0.0386(11) 0.0393(12) 0.0254(10) 0.0020(9) 0.0079(9) -0.0143(10)
C16 0.0238(10) 0.0454(13) 0.0348(11) 0.0010(10) 0.0060(9) -0.0089(9)
C17 0.0222(9) 0.0305(10) 0.0253(9) 0.0010(8) -0.0016(7) -0.0050(8)
C18 0.0175(8) 0.0238(9) 0.0201(8) 0.0025(7) -0.0037(7) -0.0041(7)
C19 0.0252(9) 0.0351(11) 0.0323(11) -0.0080(9) -0.0083(8) -0.0031(8)
C20 0.0272(10) 0.0623(16) 0.0306(11) -0.0135(10) -0.0114(9) -0.0021(10)
C21 0.0235(10) 0.0620(16) 0.0276(11) 0.0065(10) -0.0077(8) 0.0039(10)
C22 0.0281(10) 0.0353(12) 0.0433(13) 0.0119(10) -0.0060(9) 0.0048(9)
C23 0.0259(9) 0.0253(10) 0.0333(11) 0.0015(8) -0.0060(8) -0.0028(8)
C31 0.0470(12) 0.0259(10) 0.0179(9) 0.0020(7) -0.0060(8) -0.0085(9)
C32 0.0526(14) 0.0323(12) 0.0224(10) -0.0003(8) 0.0028(9) -0.0049(10)
C33 0.087(2) 0.0501(16) 0.0316(13) -0.0042(11) 0.0139(13) 0.0095(15)
C41 0.0267(9) 0.0257(10) 0.0237(9) 0.0020(7) 0.0009(8) -0.0107(8)
C42 0.0218(8) 0.0187(9) 0.0213(9) 0.0013(7) -0.0011(7) -0.0010(7)
C43 0.0216(8) 0.0158(8) 0.0278(9) 0.0004(7) 0.0002(7) -0.0088(7)
C44 0.0248(10) 0.0275(11) 0.0493(13) -0.0085(9) -0.0110(9) -0.0058(8)
C45 0.0204(10) 0.0284(11) 0.0840(19) -0.0047(12) -0.0097(11) -0.0050(9)
C46 0.0382(13) 0.0233(11) 0.0719(18) -0.0091(11) 0.0243(12) -0.0085(10)
C47 0.0742(18) 0.0263(11) 0.0364(12) -0.0044(9) 0.0163(12) -0.0058(12)
C48 0.0555(14) 0.0218(10) 0.0281(10) -0.0006(8) -0.0023(10) -0.0048(9)
C49 0.0219(9) 0.0268(10) 0.0303(10) 0.0029(8) -0.0076(8) -0.0084(8)
C50 0.0442(12) 0.0259(11) 0.0465(13) 0.0055(9) -0.0236(10) -0.0134(9)
C51 0.0469(13) 0.0374(13) 0.0509(14) 0.0042(11) -0.0306(12) -0.0066(11)
C52A 0.016(3) 0.041(3) 0.046(3) -0.0109(18) -0.010(2) 0.000(2)
C53A 0.0259(16) 0.0379(18) 0.052(2) 0.0017(14) -0.0098(14) -0.0159(13)
C54A 0.0251(15) 0.0296(16) 0.0423(19) 0.0081(13) -0.0113(13) -0.0094(12)
C52B 0.016(3) 0.041(3) 0.046(3) -0.0109(18) -0.010(2) 0.000(2)
C53B 0.0259(16) 0.0379(18) 0.052(2) 0.0017(14) -0.0098(14) -0.0159(13)
C54B 0.0251(15) 0.0296(16) 0.0423(19) 0.0081(13) -0.0113(13) -0.0094(12)
O1W 0.0514(17) 0.113(5) 0.037(2) -0.023(3) 0.0013(14) -0.036(3)
O2W 0.0514(17) 0.113(5) 0.037(2) -0.023(3) 0.0013(14) -0.036(3)

loop_
_atom_type_symbol
_atom_type_description
_atom_type_scat_dispersion_real
_atom_type_scat_dispersion_imag
_atom_type_scat_source
C C 0.0033 0.0016 'International Tables Vol C Tables 4.2.6.8 and 6.1.1.4'
H H 0.0000 0.0000 'International Tables Vol C Tables 4.2.6.8 and 6.1.1.4'
Fe Fe 0.3463 0.8444 'International Tables Vol C Tables 4.2.6.8 and 6.1.1.4'
N N 0.0061 0.0033 'International Tables Vol C Tables 4.2.6.8 and 6.1.1.4'
O O 0.0106 0.0060 'International Tables Vol C Tables 4.2.6.8 and 6.1.1.4'
P P 0.1023 0.0942 'International Tables Vol C Tables 4.2.6.8 and 6.1.1.4'
Pd Pd -0.9988 1.0072 'International Tables Vol C Tables 4.2.6.8 and 6.1.1.4'

loop_
_geom_angle_atom_site_label_1
_geom_angle_atom_site_label_2
_geom_angle_atom_site_label_3
_geom_angle
C11 Pd O2 171.14(7)
C11 Pd P2 97.34(5)
O2 Pd P2 81.22(4)
C11 Pd P1 90.30(5)
O2 Pd P1 92.47(4)
P2 Pd P1 168.723(16)
C4 Fe C7 150.27(9)
C4 Fe C3 40.47(9)
C7 Fe C3 118.15(8)
C4 Fe C6 165.42(8)
C7 Fe C6 41.07(7)
C3 Fe C6 153.91(8)
C4 Fe C10 125.82(8)
C7 Fe C10 68.99(7)
C3 Fe C10 162.89(8)
C6 Fe C10 40.92(7)
C4 Fe C8 115.74(9)
C7 Fe C8 40.53(8)
C3 Fe C8 106.25(8)
C6 Fe C8 68.31(7)
C10 Fe C8 68.29(8)
C4 Fe C9 105.11(8)
C7 Fe C9 68.41(8)
C3 Fe C9 125.05(8)
C6 Fe C9 68.30(7)
C10 Fe C9 40.50(7)
C8 Fe C9 40.42(8)
C4 Fe C5 40.53(9)
C7 Fe C5 168.49(8)
C3 Fe C5 68.03(9)
C6 Fe C5 129.59(8)
C10 Fe C5 108.04(8)
C8 Fe C5 149.87(8)
C9 Fe C5 117.08(8)
C4 Fe C2 68.36(8)
C7 Fe C2 109.51(8)
C3 Fe C2 40.68(8)
C6 Fe C2 121.38(7)
C10 Fe C2 155.05(8)
C8 Fe C2 127.76(8)
C9 Fe C2 163.92(8)
C5 Fe C2 68.18(8)
C4 Fe C1 68.10(8)
C7 Fe C1 130.72(8)
C3 Fe C1 68.09(8)
C6 Fe C1 111.30(7)
C10 Fe C1 120.49(8)
C8 Fe C1 167.09(8)
C9 Fe C1 152.33(8)
C5 Fe C1 40.35(7)
C2 Fe C1 40.57(8)
C6 P1 C18 105.50(8)
C6 P1 C12 104.98(8)
C18 P1 C12 105.25(8)
C6 P1 Pd 107.14(6)
C18 P1 Pd 108.55(6)
C12 P1 Pd 124.06(6)
C49 P2 C43 105.06(9)
C49 P2 C41 105.11(9)
C43 P2 C41 106.90(9)
C49 P2 Pd 129.58(7)
C43 P2 Pd 108.09(6)
C41 P2 Pd 100.32(6)
C42 O2 Pd 122.14(12)
C11 N1 C1 125.05(16)
N1 C1 C5 122.11(17)
N1 C1 C2 130.30(17)
C5 C1 C2 107.19(17)
N1 C1 Fe 133.10(13)
C5 C1 Fe 68.72(11)
C2 C1 Fe 68.72(11)
C3 C2 C1 107.66(18)
C3 C2 Fe 68.97(11)
C1 C2 Fe 70.71(11)
C3 C2 H2 126.2
C1 C2 H2 126.2
Fe C2 H2 125.7
C4 C3 C2 108.52(19)
C4 C3 Fe 69.68(12)
C2 C3 Fe 70.35(11)
C4 C3 H3 125.7
C2 C3 H3 125.7
Fe C3 H3 125.8
C3 C4 C5 108.21(18)
C3 C4 Fe 69.85(11)
C5 C4 Fe 70.41(11)
C3 C4 H4 125.9
C5 C4 H4 125.9
Fe C4 H4 125.4
C4 C5 C1 108.41(19)
C4 C5 Fe 69.06(12)
C1 C5 Fe 70.93(11)
C4 C5 H5 125.8
C1 C5 H5 125.8
Fe C5 H5 125.8
C10 C6 C7 107.85(16)
C10 C6 P1 130.78(13)
C7 C6 P1 120.95(13)
C10 C6 Fe 69.67(10)
C7 C6 Fe 69.18(10)
P1 C6 Fe 120.74(9)
C8 C7 C6 107.65(16)
C8 C7 Fe 70.19(11)
C6 C7 Fe 69.74(10)
C8 C7 H7 126.2
C6 C7 H7 126.2
Fe C7 H7 125.5
C7 C8 C9 108.47(16)
C7 C8 Fe 69.28(11)
C9 C8 Fe 69.81(11)
C7 C8 H8 125.8
C9 C8 H8 125.8
Fe C8 H8 126.7
C8 C9 C10 108.46(17)
C8 C9 Fe 69.77(11)
C10 C9 Fe 69.69(10)
C8 C9 H9 125.8
C10 C9 H9 125.8
Fe C9 H9 126.3
C9 C10 C6 107.55(16)
C9 C10 Fe 69.80(10)
C6 C10 Fe 69.41(10)
C9 C10 H10 126.2
C6 C10 H10 126.2
Fe C10 H10 126.1
N1 C11 C31 116.84(16)
N1 C11 Pd 123.37(14)
C31 C11 Pd 119.80(13)
C17 C12 C13 118.89(16)
C17 C12 P1 120.64(14)
C13 C12 P1 120.46(14)
C14 C13 C12 120.44(18)
C14 C13 H13 119.8
C12 C13 H13 119.8
C15 C14 C13 120.16(19)
C15 C14 H14 119.9
C13 C14 H14 119.9
C14 C15 C16 120.06(18)
C14 C15 H15 120.0
C16 C15 H15 120.0
C15 C16 C17 120.22(19)
C15 C16 H16 119.9
C17 C16 H16 119.9
C16 C17 C12 120.20(18)
C16 C17 H17 119.9
C12 C17 H17 119.9
C23 C18 C19 119.45(17)
C23 C18 P1 119.23(14)
C19 C18 P1 121.30(14)
C20 C19 C18 119.8(2)
C20 C19 H19 120.1
C18 C19 H19 120.1
C21 C20 C19 120.2(2)
C21 C20 H20 119.9
C19 C20 H20 119.9
C22 C21 C20 120.40(19)
C22 C21 H21 119.8
C20 C21 H21 119.8
C21 C22 C23 119.9(2)
C21 C22 H22 120.0
C23 C22 H22 120.0
C18 C23 C22 120.2(2)
C18 C23 H23 119.9
C22 C23 H23 119.9
C32 C31 C11 124.71(18)
C32 C31 H31 117.6
C11 C31 H31 117.6
C31 C32 C33 125.2(2)
C31 C32 H32 117.4
C33 C32 H32 117.4
C32 C33 H33A 109.5
C32 C33 H33B 109.5
H33A C33 H33B 109.5
C32 C33 H33C 109.5
H33A C33 H33C 109.5
H33B C33 H33C 109.5
C42 C41 P2 112.17(12)
C42 C41 H41A 109.2
P2 C41 H41A 109.2
C42 C41 H41B 109.2
P2 C41 H41B 109.2
H41A C41 H41B 107.9
O1 C42 O2 123.73(18)
O1 C42 C41 118.05(16)
O2 C42 C41 118.21(15)
C48 C43 C44 119.21(19)
C48 C43 P2 120.21(15)
C44 C43 P2 120.25(15)
C45 C44 C43 119.7(2)
C45 C44 H44 120.1
C43 C44 H44 120.1
C46 C45 C44 120.1(2)
C46 C45 H45 119.9
C44 C45 H45 119.9
C47 C46 C45 120.3(2)
C47 C46 H46 119.8
C45 C46 H46 119.8
C46 C47 C48 120.4(2)
C46 C47 H47 119.8
C48 C47 H47 119.8
C47 C48 C43 120.2(2)
C47 C48 H48 119.9
C43 C48 H48 119.9
C50 C49 C54A 118.3(2)
C50 C49 C54B 114.0(3)
C50 C49 P2 122.11(15)
C54A C49 P2 118.63(17)
C54B C49 P2 118.3(3)
C49 C50 C51 120.5(2)
C49 C50 H50 119.8
C51 C50 H50 119.8
C52A C51 C50 121.2(4)
C50 C51 C52B 118.7(9)
C52A C51 H51 119.4
C50 C51 H51 119.4
C51 C52A C53A 118.5(5)
C51 C52A H52A 120.8
C53A C52A H52A 120.8
C54A C53A C52A 121.3(4)
C54A C53A H53A 119.3
C52A C53A H53A 119.3
C53A C54A C49 119.2(3)
C53A C54A H54A 120.4
C49 C54A H54A 120.4
C53B C52B C51 123.8(17)
C53B C52B H52B 118.1
C51 C52B H52B 118.1
C52B C53B C54B 118.1(13)
C52B C53B H53B 121.0
C54B C53B H53B 121.0
C53B C54B C49 119.4(7)
C53B C54B H54B 120.3
C49 C54B H54B 120.3
O2W O1W H1O 84.2
O2W O1W H2O 92.0
H1O O1W H2O 101.1
O2W O1W H3O 42.7
H1O O1W H3O 81.3
H2O O1W H3O 51.7
O1W O2W H1O 58.2
O1W O2W H2O 50.7
H1O O2W H2O 77.9
O1W O2W H3O 105.2
H1O O2W H3O 92.5
H2O O2W H3O 56.9

loop_
_geom_bond_atom_site_label_1
_geom_bond_atom_site_label_2
_geom_bond_distance
Pd C11 1.9817(17)
Pd O2 2.1342(12)
Pd P2 2.3001(5)
Pd P1 2.3247(5)
Fe C4 2.041(2)
Fe C7 2.0431(19)
Fe C3 2.0434(19)
Fe C6 2.0505(17)
Fe C10 2.0541(17)
Fe C8 2.055(2)
Fe C9 2.0555(19)
Fe C5 2.059(2)
Fe C2 2.0618(19)
Fe C1 2.0884(19)
P1 C6 1.7889(18)
P1 C18 1.8200(18)
P1 C12 1.8237(18)
P2 C49 1.8132(19)
P2 C43 1.8142(18)
P2 C41 1.8241(19)
O1 C42 1.234(2)
O2 C42 1.280(2)
N1 C11 1.283(2)
N1 C1 1.407(3)
C1 C5 1.431(3)
C1 C2 1.439(3)
C2 C3 1.427(3)
C2 H2 0.9500
C3 C4 1.413(3)
C3 H3 0.9500
C4 C5 1.420(3)
C4 H4 0.9500
C5 H5 0.9500
C6 C10 1.435(2)
C6 C7 1.436(2)
C7 C8 1.419(3)
C7 H7 0.9500
C8 C9 1.420(3)
C8 H8 0.9500
C9 C10 1.423(3)
C9 H9 0.9500
C10 H10 0.9500
C11 C31 1.474(3)
C12 C17 1.395(2)
C12 C13 1.399(3)
C13 C14 1.384(3)
C13 H13 0.9500
C14 C15 1.382(3)
C14 H14 0.9500
C15 C16 1.382(3)
C15 H15 0.9500
C16 C17 1.390(3)
C16 H16 0.9500
C17 H17 0.9500
C18 C23 1.390(3)
C18 C19 1.393(3)
C19 C20 1.392(3)
C19 H19 0.9500
C20 C21 1.380(3)
C20 H20 0.9500
C21 C22 1.375(3)
C21 H21 0.9500
C22 C23 1.394(3)
C22 H22 0.9500
C23 H23 0.9500
C31 C32 1.322(3)
C31 H31 0.9500
C32 C33 1.500(3)
C32 H32 0.9500
C33 H33A 0.9800
C33 H33B 0.9800
C33 H33C 0.9800
C41 C42 1.528(3)
C41 H41A 0.9900
C41 H41B 0.9900
C43 C48 1.394(3)
C43 C44 1.394(3)
C44 C45 1.393(3)
C44 H44 0.9500
C45 C46 1.379(4)
C45 H45 0.9500
C46 C47 1.370(4)
C46 H46 0.9500
C47 C48 1.384(3)
C47 H47 0.9500
C48 H48 0.9500
C49 C50 1.370(3)
C49 C54A 1.394(3)
C49 C54B 1.498(9)
C50 C51 1.392(3)
C50 H50 0.9500
C51 C52A 1.343(9)
C51 C52B 1.40(3)
C51 H51 0.9500
C52A C53A 1.387(9)
C52A H52A 0.9500
C53A C54A 1.383(4)
C53A H53A 0.9500
C54A H54A 0.9500
C52B C53B 1.32(3)
C52B H52B 0.9500
C53B C54B 1.403(11)
C53B H53B 0.9500
C54B H54B 0.9500
O1W O2W 0.677(11)
O1W H1O 0.9417
O1W H2O 0.8645
O1W H3O 1.2282
O2W H1O 1.1029
O2W H2O 1.1166
O2W H3O 0.8632
